data_1556239
loop_
_publ_author_name
'He, Xiaoming'
'Zhang, Ping'
'Lin, Jian-Bin'
'Huynh, Huy V.'
'Navarro Mu\~noz, Sandra E'
'Ling, Chang-Chun'
'Baumgartner, Thomas'

_publ_section_title
;
 Synthesis of P-triazole dithienophospholes and a cyclodextrin-based
 sensor via click chemistry.
;
_journal_issue 20
_journal_name_full 'Organic letters'
_journal_page_first 5322
_journal_page_last 5325
_journal_paper_doi 10.1021/ol402582p
_journal_volume 15
_journal_year 2013
_chemical_formula_sum 'C16 H10 N3 O P S2'
_chemical_formula_weight 355.36
_space_group_IT_number 2
_space_group_name_Hall '-P 1'
_space_group_name_H-M_alt 'P -1'
_symmetry_cell_setting triclinic
_symmetry_space_group_name_H-M 'P -1'
_atom_sites_solution_hydrogens geom
_atom_sites_solution_primary direct
_atom_sites_solution_secondary difmap
_audit_creation_method SHELXL-97
_cell_angle_alpha 103.705(2)
_cell_angle_beta 104.420(2)
_cell_angle_gamma 93.6210(19)
_cell_formula_units_Z 4
_cell_length_a 11.4280(4)
_cell_length_b 11.7430(4)
_cell_length_c 12.2150(4)
_cell_measurement_reflns_used 6172
_cell_measurement_temperature 173(2)
_cell_measurement_theta_max 27.485
_cell_measurement_theta_min 0.998
_cell_volume 1529.34(9)
_computing_cell_refinement 'HKL Scalepack (Otwinowski & Minor 1997)'
_computing_data_collection 'Collect (Bruker AXS BV, 1997-2004)'
_computing_data_reduction 'HKL Denzo and Scalepack(Otwinowski&Minor 1997)'
_computing_structure_refinement 'SHELXL-97 (Sheldrick, 1997)'
_computing_structure_solution 'SHELXS-97 (Sheldrick, 1990)'
_diffrn_ambient_temperature 173(2)
_diffrn_measured_fraction_theta_full 0.990
_diffrn_measured_fraction_theta_max 0.990
_diffrn_measurement_device_type 'Nonius Kappa with APEX2 CCD diffractometer'
_diffrn_measurement_method CCD
_diffrn_radiation_monochromator graphite
_diffrn_radiation_source 'fine-focus sealed tube'
_diffrn_radiation_type MoK\a
_diffrn_radiation_wavelength 0.71073
_diffrn_reflns_av_R_equivalents 0.0228
_diffrn_reflns_av_sigmaI/netI 0.0304
_diffrn_reflns_limit_h_max 14
_diffrn_reflns_limit_h_min -14
_diffrn_reflns_limit_k_max 14
_diffrn_reflns_limit_k_min -14
_diffrn_reflns_limit_l_max 15
_diffrn_reflns_limit_l_min -15
_diffrn_reflns_number 11112
_diffrn_reflns_theta_full 26.00
_diffrn_reflns_theta_max 26.00
_diffrn_reflns_theta_min 1.80
_exptl_absorpt_coefficient_mu 0.459
_exptl_absorpt_correction_T_max 0.9642
_exptl_absorpt_correction_T_min 0.9555
_exptl_absorpt_correction_type multi-scan
_exptl_absorpt_process_details 'Sheldrick, G. M., SADABS 1997'
_exptl_crystal_colour light-yellow
_exptl_crystal_density_diffrn 1.543
_exptl_crystal_density_method 'not measured'
_exptl_crystal_description block
_exptl_crystal_F_000 728
_exptl_crystal_size_max 0.10
_exptl_crystal_size_mid 0.10
_exptl_crystal_size_min 0.08
_refine_diff_density_max 0.482
_refine_diff_density_min -0.317
_refine_diff_density_rms 0.079
_refine_ls_extinction_method none
_refine_ls_goodness_of_fit_ref 1.007
_refine_ls_hydrogen_treatment constr
_refine_ls_matrix_type full
_refine_ls_number_parameters 415
_refine_ls_number_reflns 5954
_refine_ls_number_restraints 0
_refine_ls_restrained_S_all 1.007
_refine_ls_R_factor_all 0.0573
_refine_ls_R_factor_gt 0.0462
_refine_ls_shift/su_max 0.000
_refine_ls_shift/su_mean 0.000
_refine_ls_structure_factor_coef Fsqd
_refine_ls_weighting_details 'calc w=1/[\s^2^(Fo^2^)+(0.0735P)^2^+1.8500P] where P=(Fo^2^+2Fc^2^)/3'
_refine_ls_weighting_scheme calc
_refine_ls_wR_factor_gt 0.1242
_refine_ls_wR_factor_ref 0.1433
_reflns_number_gt 5127
_reflns_number_total 5954
_reflns_threshold_expression >2sigma(I)
_cod_data_source_file ol402582p_si_002.cif
_cod_data_source_block H5
_cod_depositor_comments
;
The following automatic conversions were performed:

data item '_symmetry_cell_setting' value 'Triclinic' was changed to
'triclinic' in accordance with the
/home/saulius/struct/COD-crude-data/automatic-downloads/DataCite-retrospective/ACS/depositions/lib/dictionaries/cif_core.dic
dictionary named 'cif_core.dic' version 2.4.2 last updated on
2011-04-26.

Automatic conversion script
Id: cif_fix_values 6909 2019-04-08 15:41:33Z antanas 
;
_cod_original_sg_symbol_H-M P-1
_cod_database_code 1556239

loop_
_symmetry_equiv_pos_as_xyz
'x, y, z'
'-x, -y, -z'

loop_
_atom_site_label
_atom_site_type_symbol
_atom_site_fract_x
_atom_site_fract_y
_atom_site_fract_z
_atom_site_U_iso_or_equiv
_atom_site_adp_type
_atom_site_occupancy
_atom_site_symmetry_multiplicity
_atom_site_calc_flag
_atom_site_refinement_flags
P1 P 0.38736(6) 0.37324(6) 0.77532(6) 0.03335(18) Uani 1 1 d .
P2 P -0.09474(6) 0.35473(6) 0.83042(6) 0.03261(18) Uani 1 1 d .
S1 S 0.19256(7) 0.47758(8) 0.48652(7) 0.0489(2) Uani 1 1 d .
S2 S 0.51569(7) 0.63060(7) 0.63508(7) 0.0457(2) Uani 1 1 d .
S3 S -0.16456(11) 0.09090(8) 0.51838(8) 0.0684(3) Uani 1 1 d .
S4 S 0.10715(9) 0.07573(8) 0.76479(10) 0.0611(3) Uani 1 1 d .
O1 O 0.35712(18) 0.39264(18) 0.88803(17) 0.0405(5) Uani 1 1 d .
O2 O -0.17831(17) 0.37505(19) 0.90544(17) 0.0417(5) Uani 1 1 d .
N1 N 0.3803(2) 0.1363(2) 0.6735(3) 0.0492(7) Uani 1 1 d .
N2 N 0.4488(2) 0.0521(2) 0.6693(3) 0.0484(6) Uani 1 1 d .
N3 N 0.5631(2) 0.10097(19) 0.7320(2) 0.0335(5) Uani 1 1 d .
N4 N -0.0660(2) 0.5803(2) 0.8045(3) 0.0479(6) Uani 1 1 d .
N5 N 0.0164(2) 0.6643(2) 0.8100(3) 0.0473(6) Uani 1 1 d .
N6 N 0.1259(2) 0.62426(19) 0.83599(19) 0.0315(5) Uani 1 1 d .
C1 C 0.0978(3) 0.3668(3) 0.5011(3) 0.0463(7) Uani 1 1 d .
H1A H 0.0175 0.3401 0.4516 0.056 Uiso 1 1 calc R
C2 C 0.1494(2) 0.3215(3) 0.5906(3) 0.0396(6) Uani 1 1 d .
H2A H 0.1101 0.2591 0.6111 0.048 Uiso 1 1 calc R
C3 C 0.2686(2) 0.3778(2) 0.6499(2) 0.0350(6) Uani 1 1 d .
C4 C 0.3034(2) 0.4643(2) 0.6030(2) 0.0358(6) Uani 1 1 d .
C5 C 0.4266(2) 0.5239(2) 0.6599(2) 0.0354(6) Uani 1 1 d .
C6 C 0.4866(2) 0.4849(2) 0.7535(2) 0.0341(6) Uani 1 1 d .
C7 C 0.6064(3) 0.5416(3) 0.8045(3) 0.0402(6) Uani 1 1 d .
H7A H 0.6610 0.5255 0.8700 0.048 Uiso 1 1 calc R
C8 C 0.6347(3) 0.6217(3) 0.7491(3) 0.0445(7) Uani 1 1 d .
H8A H 0.7120 0.6681 0.7708 0.053 Uiso 1 1 calc R
C9 C 0.4502(2) 0.2397(2) 0.7385(2) 0.0343(6) Uani 1 1 d .
C10 C 0.5667(2) 0.2173(2) 0.7767(2) 0.0330(6) Uani 1 1 d .
H10A H 0.6355 0.2722 0.8246 0.040 Uiso 1 1 calc R
C11 C 0.6589(3) 0.0295(2) 0.7450(3) 0.0387(6) Uani 1 1 d .
C12 C 0.6594(3) -0.0635(3) 0.6525(3) 0.0538(8) Uani 1 1 d .
H12A H 0.5975 -0.0796 0.5806 0.065 Uiso 1 1 calc R
C13 C 0.7514(4) -0.1321(3) 0.6666(5) 0.0741(13) Uani 1 1 d .
H13A H 0.7535 -0.1968 0.6037 0.089 Uiso 1 1 calc R
C14 C 0.8403(4) -0.1093(4) 0.7698(6) 0.0800(15) Uani 1 1 d .
H14A H 0.9034 -0.1582 0.7785 0.096 Uiso 1 1 calc R
C15 C 0.8386(3) -0.0156(4) 0.8610(5) 0.0735(13) Uani 1 1 d .
H15A H 0.9015 0.0006 0.9322 0.088 Uiso 1 1 calc R
C16 C 0.7467(3) 0.0558(3) 0.8509(3) 0.0495(8) Uani 1 1 d .
H16A H 0.7443 0.1199 0.9141 0.059 Uiso 1 1 calc R
C17 C -0.2767(4) 0.1795(3) 0.4972(3) 0.0657(11) Uani 1 1 d .
H17A H -0.3399 0.1658 0.4265 0.079 Uiso 1 1 calc R
C18 C -0.2661(3) 0.2709(3) 0.5911(3) 0.0514(8) Uani 1 1 d .
H18A H -0.3209 0.3284 0.5952 0.062 Uiso 1 1 calc R
C19 C -0.1630(3) 0.2699(3) 0.6828(2) 0.0393(6) Uani 1 1 d .
C20 C -0.1003(3) 0.1772(3) 0.6567(3) 0.0431(7) Uani 1 1 d .
C21 C 0.0014(3) 0.1694(2) 0.7513(3) 0.0421(7) Uani 1 1 d .
C22 C 0.0172(3) 0.2570(2) 0.8530(3) 0.0375(6) Uani 1 1 d .
C23 C 0.1172(3) 0.2466(3) 0.9433(3) 0.0473(7) Uani 1 1 d .
H23A H 0.1420 0.2990 1.0196 0.057 Uiso 1 1 calc R
C24 C 0.1734(3) 0.1516(3) 0.9068(4) 0.0608(10) Uani 1 1 d .
H24A H 0.2423 0.1298 0.9554 0.073 Uiso 1 1 calc R
C25 C -0.0106(2) 0.4853(2) 0.8269(2) 0.0327(6) Uani 1 1 d .
C26 C 0.1119(2) 0.5138(2) 0.8479(2) 0.0317(5) Uani 1 1 d .
H26A H 0.1739 0.4659 0.8669 0.038 Uiso 1 1 calc R
C27 C 0.2349(2) 0.7004(2) 0.8538(2) 0.0311(5) Uani 1 1 d .
C28 C 0.2288(3) 0.7964(3) 0.8068(3) 0.0418(7) Uani 1 1 d .
H28A H 0.1532 0.8110 0.7621 0.050 Uiso 1 1 calc R
C29 C 0.3339(3) 0.8708(3) 0.8258(3) 0.0499(8) Uani 1 1 d .
H29A H 0.3305 0.9376 0.7946 0.060 Uiso 1 1 calc R
C30 C 0.4439(3) 0.8495(3) 0.8895(3) 0.0468(7) Uani 1 1 d .
H30A H 0.5162 0.9009 0.9014 0.056 Uiso 1 1 calc R
C31 C 0.4489(3) 0.7535(3) 0.9358(3) 0.0418(7) Uani 1 1 d .
H31A H 0.5247 0.7386 0.9797 0.050 Uiso 1 1 calc R
C32 C 0.3438(3) 0.6785(2) 0.9188(2) 0.0354(6) Uani 1 1 d .
H32A H 0.3469 0.6127 0.9516 0.042 Uiso 1 1 calc R

loop_
_atom_site_aniso_label
_atom_site_aniso_U_11
_atom_site_aniso_U_22
_atom_site_aniso_U_33
_atom_site_aniso_U_23
_atom_site_aniso_U_13
_atom_site_aniso_U_12
P1 0.0262(3) 0.0346(4) 0.0420(4) 0.0139(3) 0.0099(3) 0.0058(3)
P2 0.0283(3) 0.0362(4) 0.0286(3) 0.0040(3) 0.0048(3) -0.0009(3)
S1 0.0402(4) 0.0553(5) 0.0499(4) 0.0249(4) 0.0009(3) -0.0001(3)
S2 0.0395(4) 0.0479(4) 0.0511(4) 0.0214(3) 0.0097(3) -0.0044(3)
S3 0.0983(8) 0.0527(5) 0.0401(4) -0.0094(4) 0.0230(5) -0.0279(5)
S4 0.0670(6) 0.0425(4) 0.0898(7) 0.0210(4) 0.0443(5) 0.0159(4)
O1 0.0397(11) 0.0435(11) 0.0450(11) 0.0178(9) 0.0165(9) 0.0112(9)
O2 0.0314(10) 0.0539(12) 0.0372(10) 0.0061(9) 0.0113(8) 0.0017(9)
N1 0.0346(13) 0.0384(13) 0.0648(17) 0.0071(12) 0.0031(12) 0.0004(11)
N2 0.0350(13) 0.0355(13) 0.0637(17) 0.0036(12) 0.0043(12) -0.0025(11)
N3 0.0305(11) 0.0289(11) 0.0406(12) 0.0081(9) 0.0101(9) 0.0025(9)
N4 0.0306(12) 0.0414(14) 0.0668(17) 0.0158(12) 0.0030(12) 0.0048(11)
N5 0.0331(13) 0.0395(13) 0.0659(17) 0.0180(12) 0.0027(12) 0.0076(11)
N6 0.0313(11) 0.0293(11) 0.0321(11) 0.0062(9) 0.0065(9) 0.0062(9)
C1 0.0312(15) 0.0546(18) 0.0502(17) 0.0160(14) 0.0051(13) 0.0007(13)
C2 0.0297(14) 0.0423(15) 0.0488(16) 0.0141(13) 0.0131(12) 0.0018(12)
C3 0.0299(13) 0.0365(14) 0.0409(15) 0.0119(11) 0.0118(11) 0.0055(11)
C4 0.0294(13) 0.0382(14) 0.0408(15) 0.0128(12) 0.0089(11) 0.0058(11)
C5 0.0309(13) 0.0346(14) 0.0413(15) 0.0100(11) 0.0114(11) 0.0016(11)
C6 0.0272(13) 0.0331(13) 0.0425(15) 0.0091(11) 0.0115(11) 0.0043(10)
C7 0.0315(14) 0.0394(15) 0.0485(16) 0.0122(13) 0.0081(12) 0.0045(12)
C8 0.0318(14) 0.0456(16) 0.0530(18) 0.0136(14) 0.0075(13) -0.0039(12)
C9 0.0297(13) 0.0325(13) 0.0404(14) 0.0105(11) 0.0087(11) 0.0010(11)
C10 0.0267(13) 0.0316(13) 0.0385(14) 0.0064(11) 0.0085(11) 0.0012(10)
C11 0.0372(15) 0.0314(13) 0.0567(17) 0.0191(13) 0.0214(13) 0.0081(11)
C12 0.064(2) 0.0375(16) 0.072(2) 0.0158(15) 0.0375(18) 0.0118(15)
C13 0.081(3) 0.0424(19) 0.127(4) 0.031(2) 0.067(3) 0.0237(19)
C14 0.058(2) 0.055(2) 0.168(5) 0.067(3) 0.063(3) 0.033(2)
C15 0.0421(19) 0.078(3) 0.120(4) 0.065(3) 0.017(2) 0.0165(18)
C16 0.0390(16) 0.0496(18) 0.067(2) 0.0284(16) 0.0140(15) 0.0105(14)
C17 0.076(3) 0.068(2) 0.0368(17) 0.0120(16) -0.0041(16) -0.028(2)
C18 0.0525(19) 0.0562(19) 0.0369(16) 0.0176(14) -0.0014(14) -0.0204(15)
C19 0.0420(16) 0.0401(15) 0.0302(13) 0.0065(11) 0.0068(12) -0.0123(12)
C20 0.0527(18) 0.0376(15) 0.0363(15) 0.0022(12) 0.0193(13) -0.0142(13)
C21 0.0496(17) 0.0324(14) 0.0498(17) 0.0102(12) 0.0254(14) -0.0004(12)
C22 0.0356(14) 0.0375(14) 0.0429(15) 0.0133(12) 0.0150(12) 0.0010(11)
C23 0.0367(16) 0.0527(18) 0.0560(19) 0.0233(15) 0.0102(14) 0.0049(14)
C24 0.0451(19) 0.064(2) 0.091(3) 0.043(2) 0.0270(19) 0.0181(17)
C25 0.0286(13) 0.0337(13) 0.0304(13) 0.0026(10) 0.0039(10) 0.0034(10)
C26 0.0330(13) 0.0290(12) 0.0311(13) 0.0062(10) 0.0068(10) 0.0047(10)
C27 0.0343(13) 0.0274(12) 0.0312(13) 0.0050(10) 0.0108(11) 0.0030(10)
C28 0.0465(17) 0.0369(15) 0.0449(16) 0.0162(12) 0.0121(13) 0.0074(13)
C29 0.063(2) 0.0349(15) 0.0586(19) 0.0182(14) 0.0243(16) 0.0029(14)
C30 0.0448(17) 0.0380(15) 0.0582(19) 0.0099(14) 0.0203(15) -0.0057(13)
C31 0.0361(15) 0.0418(15) 0.0468(16) 0.0088(13) 0.0133(13) 0.0026(12)
C32 0.0383(15) 0.0291(13) 0.0379(14) 0.0070(11) 0.0111(12) 0.0019(11)

loop_
_atom_type_symbol
_atom_type_description
_atom_type_scat_dispersion_real
_atom_type_scat_dispersion_imag
_atom_type_scat_source
C C 0.0033 0.0016 'International Tables Vol C Tables 4.2.6.8 and 6.1.1.4'
H H 0.0000 0.0000 'International Tables Vol C Tables 4.2.6.8 and 6.1.1.4'
O O 0.0106 0.0060 'International Tables Vol C Tables 4.2.6.8 and 6.1.1.4'
N N 0.0061 0.0033 'International Tables Vol C Tables 4.2.6.8 and 6.1.1.4'
S S 0.1246 0.1234 'International Tables Vol C Tables 4.2.6.8 and 6.1.1.4'
P P 0.1023 0.0942 'International Tables Vol C Tables 4.2.6.8 and 6.1.1.4'

loop_
_geom_angle_atom_site_label_1
_geom_angle_atom_site_label_2
_geom_angle_atom_site_label_3
_geom_angle
O1 P1 C9 112.94(12)
O1 P1 C6 118.89(13)
C9 P1 C6 105.63(13)
O1 P1 C3 117.31(12)
C9 P1 C3 107.39(13)
C6 P1 C3 92.32(13)
O2 P2 C25 114.28(13)
O2 P2 C22 120.25(13)
C25 P2 C22 103.89(13)
O2 P2 C19 115.31(13)
C25 P2 C19 108.26(13)
C22 P2 C19 92.22(14)
C4 S1 C1 90.99(14)
C5 S2 C8 91.15(14)
C20 S3 C17 91.14(17)
C21 S4 C24 91.38(16)
N2 N1 C9 108.8(2)
N1 N2 N3 107.4(2)
C10 N3 N2 110.5(2)
C10 N3 C11 129.1(2)
N2 N3 C11 120.4(2)
N5 N4 C25 109.1(2)
N4 N5 N6 107.3(2)
C26 N6 N5 110.4(2)
C26 N6 C27 129.5(2)
N5 N6 C27 120.0(2)
C2 C1 S1 112.6(2)
C2 C1 H1A 123.7
S1 C1 H1A 123.7
C1 C2 C3 111.8(3)
C1 C2 H2A 124.1
C3 C2 H2A 124.1
C4 C3 C2 112.5(3)
C4 C3 P1 109.5(2)
C2 C3 P1 138.0(2)
C3 C4 C5 114.6(3)
C3 C4 S1 112.1(2)
C5 C4 S1 133.3(2)
C6 C5 C4 114.1(2)
C6 C5 S2 111.7(2)
C4 C5 S2 134.2(2)
C5 C6 C7 112.8(3)
C5 C6 P1 109.3(2)
C7 C6 P1 137.9(2)
C8 C7 C6 111.7(3)
C8 C7 H7A 124.1
C6 C7 H7A 124.1
C7 C8 S2 112.6(2)
C7 C8 H8A 123.7
S2 C8 H8A 123.7
N1 C9 C10 108.5(2)
N1 C9 P1 122.4(2)
C10 C9 P1 128.8(2)
N3 C10 C9 104.8(2)
N3 C10 H10A 127.6
C9 C10 H10A 127.6
C12 C11 C16 122.8(3)
C12 C11 N3 118.9(3)
C16 C11 N3 118.4(3)
C13 C12 C11 118.2(4)
C13 C12 H12A 120.9
C11 C12 H12A 120.9
C14 C13 C12 121.0(4)
C14 C13 H13A 119.5
C12 C13 H13A 119.5
C13 C14 C15 119.9(3)
C13 C14 H14A 120.0
C15 C14 H14A 120.0
C14 C15 C16 121.1(4)
C14 C15 H15A 119.5
C16 C15 H15A 119.5
C11 C16 C15 117.0(4)
C11 C16 H16A 121.5
C15 C16 H16A 121.5
C18 C17 S3 113.0(3)
C18 C17 H17A 123.5
S3 C17 H17A 123.5
C17 C18 C19 111.0(4)
C17 C18 H18A 124.5
C19 C18 H18A 124.5
C20 C19 C18 113.4(3)
C20 C19 P2 109.5(2)
C18 C19 P2 137.0(3)
C19 C20 C21 114.8(3)
C19 C20 S3 111.3(2)
C21 C20 S3 133.8(3)
C22 C21 C20 114.0(3)
C22 C21 S4 112.1(2)
C20 C21 S4 133.9(2)
C21 C22 C23 112.4(3)
C21 C22 P2 109.4(2)
C23 C22 P2 138.1(2)
C24 C23 C22 111.1(3)
C24 C23 H23A 124.4
C22 C23 H23A 124.4
C23 C24 S4 112.9(3)
C23 C24 H24A 123.5
S4 C24 H24A 123.5
C26 C25 N4 108.1(2)
C26 C25 P2 130.0(2)
N4 C25 P2 121.8(2)
N6 C26 C25 105.0(2)
N6 C26 H26A 127.5
C25 C26 H26A 127.5
C32 C27 C28 121.0(3)
C32 C27 N6 119.8(2)
C28 C27 N6 119.1(2)
C29 C28 C27 118.9(3)
C29 C28 H28A 120.5
C27 C28 H28A 120.5
C30 C29 C28 120.8(3)
C30 C29 H29A 119.6
C28 C29 H29A 119.6
C29 C30 C31 119.7(3)
C29 C30 H30A 120.2
C31 C30 H30A 120.2
C30 C31 C32 120.3(3)
C30 C31 H31A 119.8
C32 C31 H31A 119.8
C27 C32 C31 119.2(3)
C27 C32 H32A 120.4
C31 C32 H32A 120.4

loop_
_geom_bond_atom_site_label_1
_geom_bond_atom_site_label_2
_geom_bond_distance
P1 O1 1.471(2)
P1 C9 1.774(3)
P1 C6 1.790(3)
P1 C3 1.790(3)
P2 O2 1.473(2)
P2 C25 1.773(3)
P2 C22 1.786(3)
P2 C19 1.790(3)
S1 C4 1.699(3)
S1 C1 1.710(3)
S2 C5 1.694(3)
S2 C8 1.716(3)
S3 C20 1.702(3)
S3 C17 1.710(5)
S4 C21 1.688(3)
S4 C24 1.704(5)
N1 N2 1.299(4)
N1 C9 1.359(4)
N2 N3 1.350(3)
N3 C10 1.340(3)
N3 C11 1.421(3)
N4 N5 1.298(4)
N4 C25 1.366(4)
N5 N6 1.355(3)
N6 C26 1.343(3)
N6 C27 1.425(3)
C1 C2 1.349(4)
C1 H1A 0.9500
C2 C3 1.409(4)
C2 H2A 0.9500
C3 C4 1.362(4)
C4 C5 1.454(4)
C5 C6 1.373(4)
C6 C7 1.404(4)
C7 C8 1.348(4)
C7 H7A 0.9500
C8 H8A 0.9500
C9 C10 1.362(4)
C10 H10A 0.9500
C11 C12 1.374(4)
C11 C16 1.379(5)
C12 C13 1.367(5)
C12 H12A 0.9500
C13 C14 1.364(7)
C13 H13A 0.9500
C14 C15 1.373(7)
C14 H14A 0.9500
C15 C16 1.384(5)
C15 H15A 0.9500
C16 H16A 0.9500
C17 C18 1.347(5)
C17 H17A 0.9500
C18 C19 1.412(4)
C18 H18A 0.9500
C19 C20 1.359(5)
C20 C21 1.446(5)
C21 C22 1.375(4)
C22 C23 1.412(4)
C23 C24 1.361(5)
C23 H23A 0.9500
C24 H24A 0.9500
C25 C26 1.364(4)
C26 H26A 0.9500
C27 C32 1.375(4)
C27 C28 1.380(4)
C28 C29 1.375(4)
C28 H28A 0.9500
C29 C30 1.376(5)
C29 H29A 0.9500
C30 C31 1.373(4)
C30 H30A 0.9500
C31 C32 1.384(4)
C31 H31A 0.9500
C32 H32A 0.9500
